data_1517489
loop_
_publ_author_name
'Webb, Nicola J.'
'Marsden, Stephen P.'
'Raw, Steven A.'

_publ_section_title
;
 Rhodium(III)-Catalyzed C-H Activation/Annulation with Vinyl Esters as an
 Acetylene Equivalent.
;
_journal_issue 18
_journal_name_full 'Organic letters'
_journal_page_first 4718
_journal_page_last 4721
_journal_paper_doi 10.1021/ol502095z
_journal_volume 16
_journal_year 2014
_chemical_absolute_configuration unk
_chemical_formula_moiety 'C11 H11 N O2'
_chemical_formula_sum 'C11 H11 N O2'
_chemical_formula_weight 189.21
_chemical_name_systematic
;
 2,3,3a,4-Tetrahydrofuro[3,2-c]isoquinolin-5(9bH)-one 
;
_space_group_crystal_system orthorhombic
_space_group_IT_number 33
_space_group_name_Hall 'P 2c -2n'
_space_group_name_H-M_alt 'P n a 21'
_symmetry_space_group_name_Hall 'P 2c -2n'
_symmetry_space_group_name_H-M 'P n a 21'
_atom_sites_solution_hydrogens geom
_atom_sites_solution_primary iterative
_atom_sites_solution_secondary difmap
_audit_creation_date 2013-10-22
_audit_creation_method
;
Olex2 1.2
(compiled 2013.09.17 svn.r2790 for OlexSys, GUI svn.r4601)
;
_cell_angle_alpha 90.00
_cell_angle_beta 90.00
_cell_angle_gamma 90.00
_cell_formula_units_Z 4
_cell_length_a 7.2675(4)
_cell_length_b 12.9319(6)
_cell_length_c 9.6419(5)
_cell_measurement_reflns_used 1183
_cell_measurement_temperature 100.00(10)
_cell_measurement_theta_max 27.8600
_cell_measurement_theta_min 4.2170
_cell_volume 906.17(8)
_computing_cell_refinement
;
CrysAlisPro, Agilent Technologies,
Version 1.171.36.32 (release 02-08-2013 CrysAlis171 .NET)
(compiled Aug  2 2013,16:46:58)
;
_computing_data_collection
;
CrysAlisPro, Agilent Technologies,
Version 1.171.36.32 (release 02-08-2013 CrysAlis171 .NET)
(compiled Aug  2 2013,16:46:58)
;
_computing_data_reduction
;
CrysAlisPro, Agilent Technologies,
Version 1.171.36.32 (release 02-08-2013 CrysAlis171 .NET)
(compiled Aug  2 2013,16:46:58)
;
_computing_molecular_graphics
;
O. V. Dolomanov, L. J. Bourhis, R. J. Gildea, J. A. K. Howard and H. Puschmann,
OLEX2: a complete structure solution, refinement and analysis program.
J. Appl. Cryst. (2009). 42, 339-341.
;
_computing_publication_material
;
O. V. Dolomanov, L. J. Bourhis, R. J. Gildea, J. A. K. Howard and H. Puschmann,
OLEX2: a complete structure solution, refinement and analysis program.
J. Appl. Cryst. (2009). 42, 339-341.
;
_computing_structure_refinement
;
SHELX, G.M. Sheldrick, Acta Cryst.
(2008). A64, 112-122
;
_computing_structure_solution
'L.J. Bourhis, O.V. Dolomanov, R.J. Gildea, J.A.K. Howard, H. Puschmann, in preparation (2013)'
_diffrn_ambient_temperature 100.00(10)
_diffrn_detector_area_resol_mean 10.6191
_diffrn_measured_fraction_theta_full 0.9964
_diffrn_measured_fraction_theta_max 0.8358
_diffrn_measurement_device_type 'SuperNova, Dual, Cu at zero, Atlas'
_diffrn_measurement_method '\w scans'
_diffrn_orient_matrix_UB_11 -0.0753655000
_diffrn_orient_matrix_UB_12 -0.0043626000
_diffrn_orient_matrix_UB_13 -0.0463165000
_diffrn_orient_matrix_UB_21 -0.0613552000
_diffrn_orient_matrix_UB_22 -0.0036335000
_diffrn_orient_matrix_UB_23 0.0570817000
_diffrn_orient_matrix_UB_31 -0.0100672000
_diffrn_orient_matrix_UB_32 0.0545369000
_diffrn_orient_matrix_UB_33 0.0000090000
_diffrn_radiation_monochromator mirror
_diffrn_radiation_type 'Mo K\a'
_diffrn_radiation_wavelength 0.7107
_diffrn_reflns_av_R_equivalents 0.0632
_diffrn_reflns_av_unetI/netI 0.0863
_diffrn_reflns_limit_h_max 9
_diffrn_reflns_limit_h_min -7
_diffrn_reflns_limit_k_max 15
_diffrn_reflns_limit_k_min -16
_diffrn_reflns_limit_l_max 10
_diffrn_reflns_limit_l_min -12
_diffrn_reflns_number 3228
_diffrn_reflns_theta_full 26.00
_diffrn_reflns_theta_max 26.35
_diffrn_reflns_theta_min 3.15
_diffrn_source 'SuperNova (Mo) X-ray Source'
_exptl_absorpt_coefficient_mu 0.096
_exptl_absorpt_correction_T_max 1.00000
_exptl_absorpt_correction_T_min 0.46407
_exptl_absorpt_correction_type multi-scan
_exptl_absorpt_process_details
;
CrysAlisPro, Agilent Technologies,
Version 1.171.36.32 (release 02-08-2013 CrysAlis171 .NET)
(compiled Aug  2 2013,16:46:58)
Empirical absorption correction using spherical harmonics,
 implemented in SCALE3 ABSPACK scaling algorithm.
;
_exptl_crystal_colour colourless
_exptl_crystal_colour_primary colourless
_exptl_crystal_density_diffrn 1.387
_exptl_crystal_density_method 'not measured'
_exptl_crystal_description block
_exptl_crystal_F_000 400
_exptl_crystal_size_max 0.5284
_exptl_crystal_size_mid 0.2603
_exptl_crystal_size_min 0.1529
_refine_diff_density_max 0.235
_refine_diff_density_min -0.270
_refine_diff_density_rms 0.070
_refine_ls_abs_structure_details 'Flack H D (1983), Acta Cryst. A39, 876-881'
_refine_ls_abs_structure_Flack -1(2)
_refine_ls_extinction_method none
_refine_ls_goodness_of_fit_ref 1.070
_refine_ls_hydrogen_treatment riding
_refine_ls_matrix_type full
_refine_ls_number_parameters 127
_refine_ls_number_reflns 1560
_refine_ls_number_restraints 1
_refine_ls_restrained_S_all 1.070
_refine_ls_R_factor_all 0.0661
_refine_ls_R_factor_gt 0.0529
_refine_ls_shift/su_max 0.000
_refine_ls_shift/su_mean 0.000
_refine_ls_structure_factor_coef Fsqd
_refine_ls_weighting_details 'calc w=1/[\s^2^(Fo^2^)+(0.0542P)^2^+0.0000P] where P=(Fo^2^+2Fc^2^)/3'
_refine_ls_weighting_scheme calc
_refine_ls_wR_factor_gt 0.1146
_refine_ls_wR_factor_ref 0.1307
_reflns_number_gt 1315
_reflns_number_total 1560
_reflns_threshold_expression >2sigma(I)
_cod_data_source_file ol502095z_si_001.cif
_cod_data_source_block Compound11a
_cod_depositor_comments 'Adding full bibliography for 1517489--1517490.cif.'
_cod_original_cell_volume 906.18(8)
_cod_database_code 1517489
_chemical_oxdiff_formula 'C11 H10 N O'
_reflns_odcompleteness_completeness 99.64
_reflns_odcompleteness_iscentric 1
_reflns_odcompleteness_theta 26.32
_olex2_refinement_description
;
1. Fixed Uiso
 At 1.2 times of:
  All C(H) groups, All C(H,H) groups, All N(H) groups
2.a Ternary CH refined with riding coordinates:
 C4(H4), C3(H3)
2.b Secondary CH2 refined with riding coordinates:
 C1(H1A,H1B), C2(H2A,H2B)
2.c Aromatic/amide H refined with riding coordinates:
 N1(H1), C8(H8), C7(H7), C9(H9), C6(H6)
;

loop_
_space_group_symop_id
_space_group_symop_operation_xyz
1 'x, y, z'
2 '-x, -y, z+1/2'
3 '-x+1/2, y+1/2, z+1/2'
4 'x+1/2, -y+1/2, z'

loop_
_atom_site_label
_atom_site_type_symbol
_atom_site_fract_x
_atom_site_fract_y
_atom_site_fract_z
_atom_site_U_iso_or_equiv
_atom_site_adp_type
_atom_site_occupancy
_atom_site_symmetry_multiplicity
_atom_site_calc_flag
_atom_site_refinement_flags
O2 O 0.1974(3) 0.31088(13) 0.2622(2) 0.0196(5) Uani 1 1 d .
O1 O 0.4405(3) 0.41992(15) -0.1392(2) 0.0249(6) Uani 1 1 d .
N1 N 0.4637(3) 0.35263(17) 0.1551(3) 0.0165(6) Uani 1 1 d .
H1 H 0.5092 0.2941 0.1798 0.020 Uiso 1 1 calc R
C8 C -0.0331(4) 0.59794(19) 0.1487(3) 0.0199(7) Uani 1 1 d .
H8 H -0.1413 0.6227 0.1879 0.024 Uiso 1 1 calc R
C5 C 0.2955(4) 0.5262(2) 0.0336(3) 0.0155(6) Uani 1 1 d .
C7 C 0.0542(4) 0.6536(2) 0.0441(3) 0.0215(7) Uani 1 1 d .
H7 H 0.0032 0.7153 0.0128 0.026 Uiso 1 1 calc R
C10 C 0.2069(4) 0.4704(2) 0.1373(3) 0.0157(6) Uani 1 1 d .
C11 C 0.2885(4) 0.3715(2) 0.1901(3) 0.0141(7) Uani 1 1 d .
C4 C 0.4749(5) 0.4872(2) -0.0231(3) 0.0174(7) Uani 1 1 d .
H4 H 0.5496 0.5461 -0.0537 0.021 Uiso 1 1 calc R
C9 C 0.0420(4) 0.5052(2) 0.1941(3) 0.0187(7) Uani 1 1 d .
H9 H -0.0174 0.4666 0.2621 0.022 Uiso 1 1 calc R
C6 C 0.2166(4) 0.6177(2) -0.0135(3) 0.0205(7) Uani 1 1 d .
H6 H 0.2732 0.6549 -0.0842 0.025 Uiso 1 1 calc R
C1 C 0.5796(4) 0.3404(2) -0.1419(4) 0.0246(8) Uani 1 1 d .
H1A H 0.6468 0.3425 -0.2288 0.030 Uiso 1 1 calc R
H1B H 0.5238 0.2727 -0.1321 0.030 Uiso 1 1 calc R
C2 C 0.7081(4) 0.3623(2) -0.0207(3) 0.0224(7) Uani 1 1 d .
H2A H 0.8132 0.4032 -0.0497 0.027 Uiso 1 1 calc R
H2B H 0.7512 0.2987 0.0215 0.027 Uiso 1 1 calc R
C3 C 0.5846(4) 0.4230(2) 0.0785(3) 0.0159(6) Uani 1 1 d .
H3 H 0.6569 0.4666 0.1413 0.019 Uiso 1 1 calc R

loop_
_atom_site_aniso_label
_atom_site_aniso_U_11
_atom_site_aniso_U_22
_atom_site_aniso_U_33
_atom_site_aniso_U_23
_atom_site_aniso_U_13
_atom_site_aniso_U_12
O2 0.0241(11) 0.0164(9) 0.0184(11) 0.0021(9) 0.0034(11) -0.0036(8)
O1 0.0307(13) 0.0289(10) 0.0152(11) -0.0046(10) -0.0040(11) 0.0048(10)
N1 0.0183(13) 0.0168(10) 0.0144(13) 0.0036(11) 0.0016(13) 0.0021(10)
C8 0.0141(15) 0.0226(13) 0.0229(17) -0.0050(14) -0.0021(15) 0.0007(12)
C5 0.0180(16) 0.0181(13) 0.0103(14) 0.0000(12) -0.0023(14) -0.0056(12)
C7 0.0258(18) 0.0171(13) 0.0218(18) 0.0000(13) -0.0104(15) 0.0029(12)
C10 0.0188(15) 0.0157(12) 0.0126(15) -0.0046(11) -0.0023(13) -0.0035(12)
C11 0.0169(16) 0.0155(13) 0.0100(14) -0.0036(12) -0.0005(13) -0.0028(12)
C4 0.0233(17) 0.0174(12) 0.0116(15) 0.0017(12) -0.0006(13) -0.0015(12)
C9 0.0183(17) 0.0195(13) 0.0184(16) -0.0034(12) -0.0015(14) -0.0048(12)
C6 0.0290(18) 0.0158(13) 0.0166(15) 0.0003(13) -0.0032(15) -0.0021(12)
C1 0.033(2) 0.0183(13) 0.0223(17) -0.0010(13) 0.0045(16) 0.0011(13)
C2 0.0208(17) 0.0257(14) 0.0206(16) 0.0029(13) 0.0064(15) 0.0014(14)
C3 0.0167(14) 0.0188(12) 0.0121(14) 0.0031(11) 0.0012(13) -0.0017(12)

loop_
_atom_type_symbol
_atom_type_description
_atom_type_scat_dispersion_real
_atom_type_scat_dispersion_imag
_atom_type_scat_source
C C 0.0033 0.0016 'International Tables Vol C Tables 4.2.6.8 and 6.1.1.4'
H H 0.0000 0.0000 'International Tables Vol C Tables 4.2.6.8 and 6.1.1.4'
N N 0.0061 0.0033 'International Tables Vol C Tables 4.2.6.8 and 6.1.1.4'
O O 0.0106 0.0060 'International Tables Vol C Tables 4.2.6.8 and 6.1.1.4'

loop_
_exptl_crystal_face_index_h
_exptl_crystal_face_index_k
_exptl_crystal_face_index_l
_exptl_crystal_face_perp_dist
_exptl_oxdiff_crystal_face_indexfrac_h
_exptl_oxdiff_crystal_face_indexfrac_k
_exptl_oxdiff_crystal_face_indexfrac_l
_exptl_oxdiff_crystal_face_x
_exptl_oxdiff_crystal_face_y
_exptl_oxdiff_crystal_face_z
5 -5 11 0.2310 5.2184 -5.1726 11.0564 -0.8828 0.3297 -0.3345
-2 13 9 0.0918 -2.0068 13.2701 8.9517 -0.3213 0.5859 0.7440
-5 3 -12 0.2056 -4.8203 3.4874 -11.7234 0.8911 -0.3861 0.2386
3 -15 -6 0.1400 3.3816 -14.9357 -6.3933 0.1064 -0.5181 -0.8486
5 9 -9 0.0447 5.4389 8.9210 -9.3865 -0.0141 -0.9019 0.4317
-1 13 10 0.1108 -0.6258 12.9070 9.5857 -0.4531 0.5387 0.7103
-5 -12 7 0.0836 -5.3651 -12.0730 7.2612 0.1207 0.7875 -0.6043
-7 -2 -10 0.2066 -7.2542 -1.8621 -9.5125 0.9954 -0.0911 -0.0286
3 17 -3 0.0873 2.7510 17.0539 -3.1138 -0.1375 -0.4085 0.9023
5 -7 10 0.2446 5.1694 -7.4030 10.3680 -0.8375 0.3016 -0.4557
-3 -17 2 0.1186 -3.4367 -16.9395 2.0953 0.2359 0.3920 -0.8892
9 6 5 0.1898 8.8315 6.3629 4.9945 -0.9247 -0.2799 0.2582
-1 16 6 0.1090 -0.8785 16.3347 5.9504 -0.2807 0.3342 0.8997
-9 -6 -5 0.1961 -8.8767 -6.2193 -4.9531 0.9255 0.2845 -0.2499
3 -16 -5 0.1264 2.5838 -16.1188 -5.3709 0.1244 -0.4065 -0.9051

loop_
_geom_angle_atom_site_label_1
_geom_angle_atom_site_label_2
_geom_angle_atom_site_label_3
_geom_angle
C4 O1 C1 108.8(2)
C11 N1 H1 117.1
C11 N1 C3 125.7(2)
C3 N1 H1 117.1
C7 C8 H8 120.1
C9 C8 H8 120.1
C9 C8 C7 119.8(3)
C10 C5 C4 119.4(2)
C10 C5 C6 119.0(3)
C6 C5 C4 121.6(3)
C8 C7 H7 119.8
C6 C7 C8 120.3(3)
C6 C7 H7 119.8
C5 C10 C11 120.2(3)
C5 C10 C9 120.9(3)
C9 C10 C11 118.9(3)
O2 C11 N1 122.3(2)
O2 C11 C10 121.2(3)
N1 C11 C10 116.5(2)
O1 C4 C5 109.6(2)
O1 C4 H4 109.3
O1 C4 C3 105.3(2)
C5 C4 H4 109.3
C5 C4 C3 114.0(2)
C3 C4 H4 109.3
C8 C9 C10 119.6(3)
C8 C9 H9 120.2
C10 C9 H9 120.2
C5 C6 H6 119.8
C7 C6 C5 120.4(3)
C7 C6 H6 119.8
O1 C1 H1A 110.4
O1 C1 H1B 110.4
O1 C1 C2 106.5(2)
H1A C1 H1B 108.6
C2 C1 H1A 110.4
C2 C1 H1B 110.4
C1 C2 H2A 111.3
C1 C2 H2B 111.3
C1 C2 C3 102.4(2)
H2A C2 H2B 109.2
C3 C2 H2A 111.3
C3 C2 H2B 111.3
N1 C3 C4 110.6(2)
N1 C3 C2 110.4(2)
N1 C3 H3 111.5
C4 C3 C2 100.8(2)
C4 C3 H3 111.5
C2 C3 H3 111.5

loop_
_geom_bond_atom_site_label_1
_geom_bond_atom_site_label_2
_geom_bond_distance
O2 C11 1.240(3)
O1 C4 1.440(3)
O1 C1 1.442(4)
N1 H1 0.8600
N1 C11 1.339(3)
N1 C3 1.465(4)
C8 H8 0.9300
C8 C7 1.392(5)
C8 C9 1.389(4)
C5 C10 1.391(4)
C5 C4 1.501(4)
C5 C6 1.391(4)
C7 H7 0.9300
C7 C6 1.385(5)
C10 C11 1.498(4)
C10 C9 1.392(4)
C4 H4 0.9800
C4 C3 1.511(4)
C9 H9 0.9300
C6 H6 0.9300
C1 H1A 0.9700
C1 H1B 0.9700
C1 C2 1.523(5)
C2 H2A 0.9700
C2 H2B 0.9700
C2 C3 1.528(4)
C3 H3 0.9800

loop_
_geom_torsion_atom_site_label_1
_geom_torsion_atom_site_label_2
_geom_torsion_atom_site_label_3
_geom_torsion_atom_site_label_4
_geom_torsion
O1 C4 C3 N1 -78.5(3)
O1 C4 C3 C2 38.3(3)
O1 C1 C2 C3 24.8(3)
C8 C7 C6 C5 -0.8(5)
C5 C10 C11 O2 -166.2(2)
C5 C10 C11 N1 13.7(4)
C5 C10 C9 C8 -1.3(4)
C5 C4 C3 N1 41.6(3)
C5 C4 C3 C2 158.4(2)
C7 C8 C9 C10 1.8(4)
C10 C5 C4 O1 90.0(3)
C10 C5 C4 C3 -27.6(3)
C10 C5 C6 C7 1.4(4)
C11 N1 C3 C4 -32.1(4)
C11 N1 C3 C2 -142.7(3)
C11 C10 C9 C8 178.5(3)
C4 O1 C1 C2 -1.0(3)
C4 C5 C10 C11 -0.9(4)
C4 C5 C10 C9 178.8(3)
C4 C5 C6 C7 -177.7(3)
C9 C8 C7 C6 -0.8(5)
C9 C10 C11 O2 14.0(4)
C9 C10 C11 N1 -166.0(2)
C6 C5 C10 C11 179.9(3)
C6 C5 C10 C9 -0.3(4)
C6 C5 C4 O1 -90.9(3)
C6 C5 C4 C3 151.5(3)
C1 O1 C4 C5 -146.8(2)
C1 O1 C4 C3 -23.8(3)
C1 C2 C3 N1 79.2(3)
C1 C2 C3 C4 -37.7(3)
C3 N1 C11 O2 -175.7(3)
C3 N1 C11 C10 4.4(4)
